data_2108523
loop_
_publ_author_name
'Zhang, Guoshun'
'Wang, Na'
'Shang, Xiaoqing'
'Zhang, Lifeng'
'Wang, Ruili'
'Zhang, Shuqiu'

_publ_section_title
;
 Solvates of acotiamide hydrochloride: characterization and phase
 transformation
;
_journal_issue 6
_journal_name_full 'Acta Crystallographica Section B'
_journal_page_first
;
;
_journal_paper_doi 10.1107/S2052520619013428
_journal_volume 75
_journal_year 2019
_chemical_formula_moiety 'C21 H31 N4 O5 S, Cl, C2 H6 O S'
_chemical_formula_sum 'C23 H37 Cl N4 O6 S2'
_chemical_formula_weight 565.13
_space_group_crystal_system triclinic
_space_group_IT_number 2
_space_group_name_Hall '-P 1'
_space_group_name_H-M_alt 'P -1'
_atom_sites_solution_hydrogens mixed
_audit_creation_method SHELXL-2014/7
_cell_angle_alpha 98.210(5)
_cell_angle_beta 95.377(5)
_cell_angle_gamma 101.106(5)
_cell_formula_units_Z 2
_cell_length_a 8.0881(4)
_cell_length_b 11.2760(7)
_cell_length_c 16.2993(11)
_cell_measurement_reflns_used 9180
_cell_measurement_temperature 293(2)
_cell_measurement_theta_max 72.493
_cell_measurement_theta_min 4.051
_cell_volume 1432.44(15)
_computing_structure_refinement 'SHELXL-2014/7 (Sheldrick, 2014)'
_diffrn_ambient_temperature 293(2)
_diffrn_measured_fraction_theta_full 0.997
_diffrn_measured_fraction_theta_max 0.970
_diffrn_measurement_device_type CCD
_diffrn_measurement_method \w\k
_diffrn_radiation_type CuK\a
_diffrn_radiation_wavelength 1.54184
_diffrn_reflns_av_R_equivalents 0.0259
_diffrn_reflns_av_unetI/netI 0.0420
_diffrn_reflns_Laue_measured_fraction_full 0.997
_diffrn_reflns_Laue_measured_fraction_max 0.970
_diffrn_reflns_limit_h_max 7
_diffrn_reflns_limit_h_min -9
_diffrn_reflns_limit_k_max 13
_diffrn_reflns_limit_k_min -13
_diffrn_reflns_limit_l_max 20
_diffrn_reflns_limit_l_min -19
_diffrn_reflns_number 9180
_diffrn_reflns_point_group_measured_fraction_full 0.997
_diffrn_reflns_point_group_measured_fraction_max 0.970
_diffrn_reflns_theta_full 67.684
_diffrn_reflns_theta_max 72.493
_diffrn_reflns_theta_min 4.051
_diffrn_source 'fine-focus sealed tube'
_exptl_absorpt_coefficient_mu 2.902
_exptl_absorpt_correction_T_max 0.865
_exptl_absorpt_correction_T_min 0.811
_exptl_absorpt_correction_type multi-scan
_exptl_absorpt_process_details ' Higashi, T. (1995)'
_exptl_crystal_colour Colorless
_exptl_crystal_density_diffrn 1.310
_exptl_crystal_description Prism
_exptl_crystal_F_000 600
_exptl_crystal_size_max 0.13
_exptl_crystal_size_mid 0.06
_exptl_crystal_size_min 0.05
_refine_diff_density_max 0.452
_refine_diff_density_min -0.450
_refine_diff_density_rms 0.048
_refine_ls_extinction_method none
_refine_ls_goodness_of_fit_ref 1.032
_refine_ls_hydrogen_treatment mixed
_refine_ls_matrix_type full
_refine_ls_number_parameters 384
_refine_ls_number_reflns 5498
_refine_ls_number_restraints 3
_refine_ls_restrained_S_all 1.032
_refine_ls_R_factor_all 0.0713
_refine_ls_R_factor_gt 0.0546
_refine_ls_shift/su_max 0.000
_refine_ls_shift/su_mean 0.000
_refine_ls_structure_factor_coef Fsqd
_refine_ls_weighting_details 'w=1/[\s^2^(Fo^2^)+(0.0763P)^2^+0.4697P] where P=(Fo^2^+2Fc^2^)/3'
_refine_ls_weighting_scheme calc
_refine_ls_wR_factor_gt 0.1456
_refine_ls_wR_factor_ref 0.1626
_reflns_Friedel_coverage 0.000
_reflns_number_gt 4248
_reflns_number_total 5498
_reflns_threshold_expression 'I > 2\s(I)'
_cod_data_source_file lo5057sup1.cif
_cod_data_source_block 1AH-1DMSO-I
_cod_depositor_comments
;
The following automatic conversions were performed:

data item '_exptl_absorpt_correction_type' value 'Multi-scan' was
changed to 'multi-scan' in accordance with the
/home/data/users/saulius/crontab/automatic-downloads/rss-feeds/IUCr/lib/dictionaries/cif_core.dic
dictionary named 'cif_core.dic' version 2.4.2 last updated on
2011-04-26.

Automatic conversion script
Id: cif_fix_values 6909 2019-04-08 15:41:33Z antanas 
;
_cod_original_cell_volume 1432.45(15)
_cod_database_code 2108523
_shelx_shelxl_version_number 2014/7
_shelx_space_group_comment
;
The symmetry employed for this shelxl refinement is uniquely defined
by the following loop, which should always be used as a source of
symmetry information in preference to the above space-group names.
They are only intended as comments.
;

loop_
_space_group_symop_operation_xyz
'x, y, z'
'-x, -y, -z'

loop_
_atom_site_label
_atom_site_type_symbol
_atom_site_fract_x
_atom_site_fract_y
_atom_site_fract_z
_atom_site_U_iso_or_equiv
_atom_site_adp_type
_atom_site_occupancy
_atom_site_site_symmetry_order
_atom_site_calc_flag
_atom_site_refinement_flags_posn
_atom_site_refinement_flags_adp
_atom_site_refinement_flags_occupancy
_atom_site_disorder_assembly
_atom_site_disorder_group
S1 S 0.44526(10) 0.84658(6) 0.79992(5) 0.0640(2) Uani 1 1 d . . . . .
Cl1 Cl 0.36596(9) 0.84748(6) 0.24716(5) 0.0652(2) Uani 1 1 d . . . . .
N1 N 0.5098(3) 0.6174(2) 0.75577(14) 0.0523(5) Uani 1 1 d . . . . .
N2 N 0.6484(3) 0.74055(18) 0.87944(13) 0.0477(5) Uani 1 1 d . . . . .
N3 N 0.8399(3) 0.8096(2) 1.03441(14) 0.0563(6) Uani 1 1 d . . . . .
N4 N 0.9870(3) 0.8766(2) 1.26587(13) 0.0511(5) Uani 1 1 d . . . . .
O1 O 0.5613(3) 0.3922(2) 0.72034(14) 0.0727(6) Uani 1 1 d . . . . .
O2 O 0.3542(3) 0.1743(3) 0.4427(2) 0.1309(15) Uani 1 1 d D U . . .
O3 O 0.2051(3) 0.3462(3) 0.40740(15) 0.0919(8) Uani 1 1 d . . . . .
O4 O 0.3197(3) 0.6695(2) 0.66540(14) 0.0743(6) Uani 1 1 d . . . . .
O5 O 0.8072(3) 1.00495(17) 1.03903(13) 0.0660(5) Uani 1 1 d . . . . .
C1 C 0.4741(3) 0.3846(3) 0.64323(18) 0.0560(6) Uani 1 1 d . . . . .
C2 C 0.4615(4) 0.2814(3) 0.5823(2) 0.0697(8) Uani 1 1 d . . . . .
H2B H 0.5139 0.2183 0.5944 0.084 Uiso 1 1 calc R U . . .
C3 C 0.3723(4) 0.2719(3) 0.5045(2) 0.0736(9) Uani 1 1 d . . . . .
C4 C 0.2914(3) 0.3647(3) 0.48611(18) 0.0665(8) Uani 1 1 d . . . . .
C5 C 0.3066(3) 0.4675(3) 0.54536(17) 0.0565(6) Uani 1 1 d . . . . .
H5A H 0.2552 0.5307 0.5324 0.068 Uiso 1 1 calc R U . . .
C6 C 0.3980(3) 0.4795(2) 0.62514(16) 0.0507(6) Uani 1 1 d . . . . .
C7 C 0.4039(3) 0.5956(2) 0.68261(17) 0.0527(6) Uani 1 1 d . . . . .
C8 C 0.5412(3) 0.7251(2) 0.81262(15) 0.0463(5) Uani 1 1 d . . . . .
C9 C 0.5620(4) 0.9245(3) 0.89192(18) 0.0622(7) Uani 1 1 d . . . . .
C10 C 0.6603(3) 0.8561(2) 0.92437(15) 0.0480(5) Uani 1 1 d . . . . .
C11 C 0.7758(3) 0.8978(2) 1.00448(16) 0.0506(6) Uani 1 1 d . . . . .
C12 C 0.9584(4) 0.8355(3) 1.10996(16) 0.0563(6) Uani 1 1 d . . . . .
H12A H 1.0426 0.9093 1.1095 0.068 Uiso 1 1 calc R U . . .
H12B H 1.0169 0.7684 1.1125 0.068 Uiso 1 1 calc R U . . .
C13 C 0.8665(3) 0.8523(3) 1.18583(16) 0.0554(6) Uani 1 1 d . . . . .
H13A H 0.7804 0.7792 1.1853 0.066 Uiso 1 1 calc R U . . .
H13B H 0.8099 0.9204 1.1836 0.066 Uiso 1 1 calc R U . . .
C14 C 0.9385(4) 0.7786(3) 1.3198(2) 0.0692(8) Uani 1 1 d . . . . .
H14A H 0.8203 0.7753 1.3299 0.083 Uiso 1 1 calc R U . . .
C15 C 0.9510(5) 0.6550(3) 1.2734(3) 0.0886(11) Uani 1 1 d . . . . .
H15A H 0.8805 0.6382 1.2206 0.133 Uiso 1 1 calc R U . . .
H15B H 1.0667 0.6559 1.2642 0.133 Uiso 1 1 calc R U . . .
H15C H 0.9137 0.5926 1.3059 0.133 Uiso 1 1 calc R U . . .
C16 C 1.0491(5) 0.8073(4) 1.4037(2) 0.0895(12) Uani 1 1 d . . . . .
H16A H 1.0398 0.8858 1.4324 0.134 Uiso 1 1 calc R U . . .
H16B H 1.0122 0.7455 1.4367 0.134 Uiso 1 1 calc R U . . .
H16C H 1.1652 0.8088 1.3951 0.134 Uiso 1 1 calc R U . . .
C17 C 1.0133(4) 1.0081(3) 1.31024(17) 0.0589(7) Uani 1 1 d . . . . .
H17A H 1.1031 1.0191 1.3571 0.071 Uiso 1 1 calc R U . . .
C18 C 1.0771(5) 1.0951(3) 1.2526(2) 0.0717(8) Uani 1 1 d . . . . .
H18A H 1.1768 1.0745 1.2317 0.108 Uiso 1 1 calc R U . . .
H18B H 0.9906 1.0889 1.2067 0.108 Uiso 1 1 calc R U . . .
H18C H 1.1044 1.1775 1.2827 0.108 Uiso 1 1 calc R U . . .
C19 C 0.8551(5) 1.0329(4) 1.3469(2) 0.0836(10) Uani 1 1 d . . . . .
H19A H 0.8213 0.9746 1.3828 0.125 Uiso 1 1 calc R U . . .
H19B H 0.8788 1.1143 1.3785 0.125 Uiso 1 1 calc R U . . .
H19C H 0.7650 1.0257 1.3025 0.125 Uiso 1 1 calc R U . . .
C20 C 0.4702(6) 0.1133(4) 0.4326(3) 0.1171(17) Uani 1 1 d D U . . .
H20A H 0.4327 0.0483 0.3858 0.176 Uiso 1 1 calc R U . . .
H20B H 0.5713 0.1664 0.4222 0.176 Uiso 1 1 calc R U . . .
H20C H 0.4940 0.0792 0.4820 0.176 Uiso 1 1 calc R U . . .
C21 C 0.1159(5) 0.4345(4) 0.3862(2) 0.0925(12) Uani 1 1 d . . . . .
H21A H 0.0614 0.4100 0.3297 0.139 Uiso 1 1 calc R U . . .
H21B H 0.1935 0.5119 0.3910 0.139 Uiso 1 1 calc R U . . .
H21C H 0.0317 0.4422 0.4232 0.139 Uiso 1 1 calc R U . . .
S2A S 0.2876(3) 0.56974(17) 0.94913(16) 0.1287(11) Uani 0.650(4) 1 d . . P A 1
O6A O 0.207(2) 0.4425(14) 0.9383(9) 0.124(4) Uani 0.650(4) 1 d . . P A 1
C22A C 0.127(4) 0.655(2) 0.924(2) 0.214(16) Uani 0.650(4) 1 d . . P A 1
H22A H 0.1780 0.7404 0.9305 0.322 Uiso 0.650(4) 1 calc R U P A 1
H22B H 0.0765 0.6263 0.8668 0.322 Uiso 0.650(4) 1 calc R U P A 1
H22C H 0.0409 0.6429 0.9603 0.322 Uiso 0.650(4) 1 calc R U P A 1
C23A C 0.334(2) 0.6287(16) 1.0529(12) 0.252(11) Uani 0.650(4) 1 d . . P A 1
H23A H 0.3877 0.7138 1.0596 0.377 Uiso 0.650(4) 1 calc R U P A 1
H23B H 0.2310 0.6206 1.0785 0.377 Uiso 0.650(4) 1 calc R U P A 1
H23C H 0.4091 0.5850 1.0791 0.377 Uiso 0.650(4) 1 calc R U P A 1
S2B S 0.2043(5) 0.5749(3) 1.0160(3) 0.1147(17) Uani 0.350(4) 1 d D . P A 2
O6B O 0.186(3) 0.453(2) 0.9655(15) 0.099(5) Uani 0.350(4) 1 d . . P A 2
C22B C 0.170(5) 0.665(3) 0.939(3) 0.115(7) Uani 0.350(4) 1 d . . P A 2
H22D H 0.0504 0.6582 0.9256 0.172 Uiso 0.350(4) 1 calc R U P A 2
H22E H 0.2175 0.6360 0.8902 0.172 Uiso 0.350(4) 1 calc R U P A 2
H22F H 0.2238 0.7485 0.9600 0.172 Uiso 0.350(4) 1 calc R U P A 2
C23B C 0.422(2) 0.647(3) 1.0547(14) 0.161(11) Uani 0.350(4) 1 d D . P A 2
H23D H 0.4256 0.7261 1.0871 0.242 Uiso 0.350(4) 1 calc R U P A 2
H23E H 0.4698 0.5971 1.0892 0.242 Uiso 0.350(4) 1 calc R U P A 2
H23F H 0.4856 0.6572 1.0085 0.242 Uiso 0.350(4) 1 calc R U P A 2
H4A H 1.083(4) 0.868(3) 1.2556(18) 0.046(7) Uiso 1 1 d . . . . .
H1B H 0.561(4) 0.560(3) 0.7657(18) 0.053(8) Uiso 1 1 d . . . . .
H1A H 0.580(5) 0.320(4) 0.732(3) 0.093(13) Uiso 1 1 d . . . . .
H3A H 0.808(4) 0.739(3) 1.016(2) 0.061(9) Uiso 1 1 d . . . . .
H9A H 0.555(4) 1.003(3) 0.912(2) 0.065(9) Uiso 1 1 d . . . . .

loop_
_atom_site_aniso_label
_atom_site_aniso_U_11
_atom_site_aniso_U_22
_atom_site_aniso_U_33
_atom_site_aniso_U_23
_atom_site_aniso_U_13
_atom_site_aniso_U_12
S1 0.0752(5) 0.0534(4) 0.0598(4) -0.0026(3) -0.0169(3) 0.0255(3)
Cl1 0.0640(4) 0.0477(3) 0.0827(5) 0.0054(3) 0.0047(3) 0.0151(3)
N1 0.0634(13) 0.0418(11) 0.0467(11) -0.0006(9) -0.0062(9) 0.0107(9)
N2 0.0569(11) 0.0401(10) 0.0429(10) 0.0023(8) -0.0020(9) 0.0097(8)
N3 0.0724(14) 0.0447(12) 0.0451(11) -0.0046(9) -0.0096(10) 0.0127(10)
N4 0.0447(11) 0.0622(13) 0.0440(11) 0.0076(9) -0.0005(9) 0.0092(9)
O1 0.0980(16) 0.0491(11) 0.0642(12) -0.0057(9) -0.0194(11) 0.0236(11)
O2 0.0745(16) 0.145(3) 0.135(3) -0.097(2) -0.0334(16) 0.0399(17)
O3 0.0814(15) 0.114(2) 0.0621(14) -0.0295(13) -0.0245(12) 0.0246(15)
O4 0.0801(14) 0.0611(12) 0.0717(13) -0.0086(10) -0.0274(11) 0.0223(10)
O5 0.0854(14) 0.0464(10) 0.0574(11) -0.0088(8) -0.0089(10) 0.0139(9)
C1 0.0521(14) 0.0522(14) 0.0548(15) -0.0055(11) -0.0040(11) 0.0049(11)
C2 0.0565(16) 0.0618(17) 0.079(2) -0.0196(15) -0.0071(14) 0.0149(13)
C3 0.0469(14) 0.082(2) 0.074(2) -0.0328(16) -0.0081(13) 0.0115(14)
C4 0.0463(14) 0.086(2) 0.0519(15) -0.0169(14) -0.0039(11) 0.0026(13)
C5 0.0486(13) 0.0611(16) 0.0507(14) -0.0016(12) -0.0027(11) 0.0012(11)
C6 0.0470(13) 0.0502(13) 0.0475(13) -0.0019(10) -0.0004(10) 0.0026(10)
C7 0.0531(13) 0.0499(13) 0.0489(14) 0.0015(11) -0.0046(11) 0.0059(11)
C8 0.0505(13) 0.0427(12) 0.0428(12) 0.0035(9) -0.0004(10) 0.0081(9)
C9 0.0772(19) 0.0505(15) 0.0539(15) -0.0073(12) -0.0103(13) 0.0214(13)
C10 0.0558(13) 0.0411(12) 0.0442(12) 0.0011(10) 0.0021(10) 0.0091(10)
C11 0.0591(14) 0.0456(13) 0.0439(12) -0.0007(10) 0.0030(10) 0.0107(10)
C12 0.0576(14) 0.0609(16) 0.0463(13) -0.0012(11) -0.0054(11) 0.0153(12)
C13 0.0508(13) 0.0638(16) 0.0443(13) 0.0031(11) -0.0065(10) 0.0043(11)
C14 0.0613(16) 0.084(2) 0.0623(17) 0.0281(16) 0.0077(13) 0.0040(15)
C15 0.098(3) 0.068(2) 0.097(3) 0.0305(19) 0.012(2) -0.0018(18)
C16 0.091(2) 0.121(3) 0.062(2) 0.041(2) 0.0053(17) 0.020(2)
C17 0.0583(15) 0.0672(17) 0.0459(13) -0.0047(12) -0.0051(11) 0.0158(12)
C18 0.087(2) 0.0519(16) 0.0684(19) -0.0034(13) -0.0002(16) 0.0094(14)
C19 0.082(2) 0.109(3) 0.0609(19) -0.0053(18) 0.0036(16) 0.039(2)
C20 0.116(3) 0.097(3) 0.119(4) -0.050(3) 0.009(3) 0.025(3)
C21 0.082(2) 0.120(3) 0.063(2) -0.006(2) -0.0207(17) 0.021(2)
S2A 0.1503(19) 0.0728(10) 0.158(2) -0.0074(11) 0.0901(17) -0.0025(10)
O6A 0.197(11) 0.065(4) 0.099(7) -0.007(4) 0.014(5) 0.020(5)
C22A 0.28(3) 0.128(15) 0.30(3) 0.068(17) 0.16(3) 0.103(17)
C23A 0.166(14) 0.224(16) 0.269(19) -0.180(15) -0.037(14) -0.004(13)
S2B 0.109(3) 0.0695(17) 0.161(4) 0.0062(19) 0.065(3) -0.0073(16)
O6B 0.113(8) 0.048(6) 0.127(17) 0.000(8) 0.021(10) 0.001(5)
C22B 0.149(16) 0.057(9) 0.157(18) 0.049(10) 0.067(14) 0.021(9)
C23B 0.097(12) 0.21(2) 0.116(13) -0.048(14) 0.028(10) -0.065(14)

loop_
_atom_type_symbol
_atom_type_description
_atom_type_scat_dispersion_real
_atom_type_scat_dispersion_imag
_atom_type_scat_source
C C 0.0181 0.0091 'International Tables Vol C Tables 4.2.6.8 and 6.1.1.4'
H H 0.0000 0.0000 'International Tables Vol C Tables 4.2.6.8 and 6.1.1.4'
N N 0.0311 0.0180 'International Tables Vol C Tables 4.2.6.8 and 6.1.1.4'
O O 0.0492 0.0322 'International Tables Vol C Tables 4.2.6.8 and 6.1.1.4'
S S 0.3331 0.5567 'International Tables Vol C Tables 4.2.6.8 and 6.1.1.4'
Cl Cl 0.3639 0.7018 'International Tables Vol C Tables 4.2.6.8 and 6.1.1.4'

loop_
_geom_angle_atom_site_label_1
_geom_angle_atom_site_label_2
_geom_angle_atom_site_label_3
_geom_angle
C9 S1 C8 88.15(13)
C7 N1 C8 124.4(2)
C8 N2 C10 109.5(2)
C11 N3 C12 121.7(2)
C13 N4 C17 112.3(2)
C13 N4 C14 111.1(2)
C17 N4 C14 115.4(2)
C20 O2 C3 122.4(3)
C4 O3 C21 118.3(3)
O1 C1 C6 119.9(2)
O1 C1 C2 120.2(3)
C6 C1 C2 119.8(3)
C3 C2 C1 120.8(3)
O2 C3 C2 123.9(4)
O2 C3 C4 116.0(3)
C2 C3 C4 120.1(3)
O3 C4 C5 125.1(3)
O3 C4 C3 115.6(3)
C5 C4 C3 119.2(3)
C4 C5 C6 121.7(3)
C1 C6 C5 118.4(2)
C1 C6 C7 125.9(2)
C5 C6 C7 115.7(2)
O4 C7 N1 120.8(2)
O4 C7 C6 122.0(2)
N1 C7 C6 117.2(2)
N2 C8 N1 120.8(2)
N2 C8 S1 115.78(18)
N1 C8 S1 123.43(19)
C10 C9 S1 110.7(2)
C9 C10 N2 115.8(2)
C9 C10 C11 123.6(2)
N2 C10 C11 120.5(2)
O5 C11 N3 123.8(2)
O5 C11 C10 121.5(2)
N3 C11 C10 114.7(2)
N3 C12 C13 110.4(2)
C12 C13 N4 111.6(2)
C15 C14 C16 110.5(3)
C15 C14 N4 109.5(3)
C16 C14 N4 111.8(3)
C18 C17 C19 113.7(3)
C18 C17 N4 109.9(2)
C19 C17 N4 111.6(3)
O6A S2A C23A 110.0(9)
O6A S2A C22A 108.0(12)
C23A S2A C22A 97.9(12)
O6B S2B C22B 101.8(17)
O6B S2B C23B 113.3(15)
C22B S2B C23B 98.6(17)

loop_
_geom_bond_atom_site_label_1
_geom_bond_atom_site_label_2
_geom_bond_distance
S1 C9 1.718(3)
S1 C8 1.727(3)
N1 C7 1.364(3)
N1 C8 1.383(3)
N2 C8 1.296(3)
N2 C10 1.382(3)
N3 C11 1.336(4)
N3 C12 1.446(3)
N4 C13 1.511(3)
N4 C17 1.520(4)
N4 C14 1.525(4)
O1 C1 1.365(3)
O2 C20 1.276(5)
O2 C3 1.357(4)
O3 C4 1.370(4)
O3 C21 1.400(5)
O4 C7 1.219(3)
O5 C11 1.225(3)
C1 C6 1.386(4)
C1 C2 1.399(4)
C2 C3 1.379(5)
C3 C4 1.388(5)
C4 C5 1.377(4)
C5 C6 1.410(4)
C6 C7 1.487(4)
C9 C10 1.335(4)
C10 C11 1.492(3)
C12 C13 1.509(4)
C14 C15 1.514(5)
C14 C16 1.519(5)
C17 C18 1.506(4)
C17 C19 1.518(4)
S2A O6A 1.435(16)
S2A C23A 1.705(16)
S2A C22A 1.81(3)
S2B O6B 1.47(2)
S2B C22B 1.75(3)
S2B C23B 1.802(16)

loop_
_geom_hbond_atom_site_label_D
_geom_hbond_atom_site_label_H
_geom_hbond_atom_site_label_A
_geom_hbond_distance_DH
_geom_hbond_distance_HA
_geom_hbond_distance_DA
_geom_hbond_angle_DHA
_geom_hbond_site_symmetry_A
N1 H1B O1 0.86(3) 1.93(3) 2.644(3) 140(3) .
N3 H3A O6A 0.80(4) 2.26(4) 2.899(18) 138(3) 2_667
N4 H4A Cl1 0.83(3) 2.36(3) 3.183(2) 172(3) 1_656
O1 H1A Cl1 0.90(4) 2.09(4) 2.982(2) 177(4) 2_666

_cod_database_fobs_code 2108523
